data_7048346
loop_
_publ_author_name
'Lethesh, Kallidanthiyil Chellappan'
'\/Oien-\/Odegaard, Sigurd'
'Jayasayee, Kaushik'
'Fiksdahl, Anne'

_publ_section_title
;
 Synthesis of magnesium complexes of ionic liquids with highly
 coordinating anions.
;
_journal_issue 3
_journal_name_full 'Dalton transactions (Cambridge, England : 2003)'
_journal_page_first 982
_journal_page_last 988
_journal_paper_doi 10.1039/c8dt04364g
_journal_volume 48
_journal_year 2019
_chemical_formula_moiety 'C15 H3 F18 Mg O6, C11 H24 N O'
_chemical_formula_sum 'C26 H27 F18 Mg N O7'
_chemical_formula_weight 831.79
_space_group_crystal_system monoclinic
_space_group_IT_number 14
_space_group_name_Hall '-P 2yn'
_space_group_name_H-M_alt 'P 1 21/n 1'
_symmetry_space_group_name_Hall '-P 2yn'
_symmetry_space_group_name_H-M 'P 1 21/n 1'
_atom_sites_solution_hydrogens geom
_audit_creation_date 2018-07-16
_audit_creation_method
;
Olex2 1.2
(compiled 2018.05.29 svn.r3508 for OlexSys, GUI svn.r5506)
;
_audit_update_record
;
2018-10-31 deposited with the CCDC.
2018-12-11 downloaded from the CCDC.
;
_cell_angle_alpha 90
_cell_angle_beta 91.129(2)
_cell_angle_gamma 90
_cell_formula_units_Z 4
_cell_length_a 9.4523(8)
_cell_length_b 18.8574(16)
_cell_length_c 18.6567(16)
_cell_measurement_reflns_used 9805
_cell_measurement_temperature 100(2)
_cell_measurement_theta_max 25.219
_cell_measurement_theta_min 2.397
_cell_volume 3324.8(5)
_computing_cell_refinement 'APEX3 (Bruker AXS, 2016)'
_computing_data_collection 'APEX3 (Bruker AXS, 2016)'
_computing_data_reduction 'APEX3 (Bruker AXS, 2016)'
_computing_molecular_graphics 'Diamond v4 (Brandenburg, 2012)'
_computing_publication_material 'Olex2 (Dolomanov et al., 2009)'
_computing_structure_refinement 'SHELXL (Sheldrick, 2015b)'
_computing_structure_solution 'SHELXT (Sheldrick, 2015a)'
_diffrn_ambient_temperature 100.15
_diffrn_measured_fraction_theta_full 0.998
_diffrn_measured_fraction_theta_max 0.997
_diffrn_measurement_device_type 'Bruker D8 Venture, CMOS detector'
_diffrn_measurement_method '\f and \w scans'
_diffrn_radiation_type MoK\a
_diffrn_radiation_wavelength 0.71073
_diffrn_reflns_av_R_equivalents 0.0382
_diffrn_reflns_av_unetI/netI 0.0369
_diffrn_reflns_Laue_measured_fraction_full 0.998
_diffrn_reflns_Laue_measured_fraction_max 0.997
_diffrn_reflns_limit_h_max 11
_diffrn_reflns_limit_h_min -11
_diffrn_reflns_limit_k_max 22
_diffrn_reflns_limit_k_min -22
_diffrn_reflns_limit_l_max 22
_diffrn_reflns_limit_l_min -22
_diffrn_reflns_number 24991
_diffrn_reflns_point_group_measured_fraction_full 0.998
_diffrn_reflns_point_group_measured_fraction_max 0.997
_diffrn_reflns_theta_full 25.242
_diffrn_reflns_theta_max 25.405
_diffrn_reflns_theta_min 2.160
_diffrn_standards_number 0
_exptl_absorpt_coefficient_mu 0.199
_exptl_absorpt_correction_T_max 0.7452
_exptl_absorpt_correction_T_min 0.6503
_exptl_absorpt_correction_type multi-scan
_exptl_absorpt_process_details
'SADABS-2016/2 (Bruker,2016/2) was used for absorption correction. wR2(int) was 0.1109 before and 0.0482 after correction. The Ratio of minimum to maximum transmission is 0.8727. The \l/2 correction factor is Not present.'
_exptl_crystal_colour colourless
_exptl_crystal_density_diffrn 1.662
_exptl_crystal_description plate
_exptl_crystal_F_000 1680
_exptl_crystal_size_max 0.331
_exptl_crystal_size_mid 0.131
_exptl_crystal_size_min 0.055
_refine_diff_density_max 0.474
_refine_diff_density_min -0.301
_refine_diff_density_rms 0.054
_refine_ls_extinction_method none
_refine_ls_goodness_of_fit_ref 1.033
_refine_ls_hydrogen_treatment constr
_refine_ls_matrix_type full
_refine_ls_number_parameters 599
_refine_ls_number_reflns 6109
_refine_ls_number_restraints 92
_refine_ls_restrained_S_all 1.039
_refine_ls_R_factor_all 0.0672
_refine_ls_R_factor_gt 0.0445
_refine_ls_shift/su_max 0.001
_refine_ls_shift/su_mean 0.000
_refine_ls_structure_factor_coef Fsqd
_refine_ls_weighting_details 'w=1/[\s^2^(Fo^2^)+(0.0530P)^2^+2.7868P] where P=(Fo^2^+2Fc^2^)/3'
_refine_ls_weighting_scheme calc
_refine_ls_wR_factor_gt 0.1066
_refine_ls_wR_factor_ref 0.1188
_reflns_Friedel_coverage 0.000
_reflns_number_gt 4551
_reflns_number_total 6109
_reflns_threshold_expression 'I > 2\s(I)'
_cod_data_source_file c8dt04364g2.cif
_cod_data_source_block kcl-101disorder_pl
_cod_depositor_comments 'Adding full bibliography for 7048346--7048349.cif.'
_cod_database_code 7048346
_shelx_shelxl_version_number 2014/7
_shelx_space_group_comment
;
The symmetry employed for this shelxl refinement is uniquely defined
by the following loop, which should always be used as a source of
symmetry information in preference to the above space-group names.
They are only intended as comments.
;
_shelx_estimated_absorpt_t_max 0.989
_shelx_estimated_absorpt_t_min 0.937
_olex2_refinement_description
;
1. Fixed Uiso
 At 1.2 times of:
  All C(H) groups, All C(H,H) groups
 At 1.5 times of:
  All C(H,H,H) groups
2. Restrained distances
 C35-C34 = C36-C35 = C37-C36 = C34-C33
 1.5 with sigma of 0.05
 C35-C37
 2.6 with sigma of 0.05
3. Rigid body (RIGU) restrains
 C37, C36, C35, C34, C33, C32, C31, C30, C28, C27, N2, O8, N2, C29
 with sigma for 1-2 distances of 0.002 and sigma for 1-3 distances of 0.002
4. Others
 Fixed Sof: O7(0.757) N1(0.757) C21(0.757) H21A(0.757) H21B(0.757) C20(0.757)
 H20A(0.757) H20B(0.757) C26(0.757) H26A(0.757) H26B(0.757) H26C(0.757)
 C22(0.757) H22A(0.757) H22B(0.757) C18(0.757) H18A(0.757) H18B(0.757)
 C25(0.757) H25A(0.757) H25B(0.757) H25C(0.757) C16(0.757) H16A(0.757)
 H16B(0.757) C17(0.757) H17A(0.757) H17B(0.757) C19(0.757) H19A(0.757)
 H19B(0.757) C24(0.757) H24A(0.757) H24B(0.757) C23(0.757) H23A(0.757)
 H23B(0.757) O8(0.243) N2(0.243) C29(0.243) H29A(0.243) H29B(0.243) C27(0.243)
 H27A(0.243) H27B(0.243) C34(0.243) H34A(0.243) H34B(0.243) C28(0.243)
 H28A(0.243) H28B(0.243) C31(0.243) H31A(0.243) H31B(0.243) H31C(0.243)
 C30(0.243) H30A(0.243) H30B(0.243) C33(0.243) H33A(0.243) H33B(0.243)
 C32(0.243) H32A(0.243) H32B(0.243) C35(0.243) H35A(0.243) H35B(0.243)
 C36(0.243) H36A(0.243) H36B(0.243) C37(0.243) H37A(0.243) H37B(0.243)
 H37C(0.243)
5.a Secondary CH2 refined with riding coordinates:
 C21(H21A,H21B), C20(H20A,H20B), C22(H22A,H22B), C18(H18A,H18B), C16(H16A,
 H16B), C17(H17A,H17B), C19(H19A,H19B), C24(H24A,H24B), C23(H23A,H23B),
 C29(H29A,H29B), C27(H27A,H27B), C34(H34A,H34B), C28(H28A,H28B), C30(H30A,H30B),
  C33(H33A,H33B), C32(H32A,H32B), C35(H35A,H35B), C36(H36A,H36B)
5.b Aromatic/amide H refined with riding coordinates:
 C3(H3), C13(H13), C8(H8)
5.c Idealised Me refined as rotating group:
 C26(H26A,H26B,H26C), C25(H25A,H25B,H25C), C31(H31A,H31B,H31C), C37(H37A,H37B,
 H37C)
;
_olex2_submission_special_instructions 'No special instructions were received'

loop_
_space_group_symop_operation_xyz
'x, y, z'
'-x+1/2, y+1/2, -z+1/2'
'-x, -y, -z'
'x-1/2, -y-1/2, z-1/2'

loop_
_atom_site_label
_atom_site_type_symbol
_atom_site_fract_x
_atom_site_fract_y
_atom_site_fract_z
_atom_site_U_iso_or_equiv
_atom_site_adp_type
_atom_site_occupancy
_atom_site_site_symmetry_order
_atom_site_calc_flag
_atom_site_refinement_flags_posn
_atom_site_refinement_flags_adp
_atom_site_refinement_flags_occupancy
_atom_site_disorder_assembly
_atom_site_disorder_group
Mg1 Mg 0.64573(8) 0.74677(4) 0.70538(4) 0.02340(19) Uani 1 1 d . . . . .
F7 F 0.78772(15) 0.58875(8) 0.52008(8) 0.0378(4) Uani 1 1 d . . . . .
F8 F 1.00362(15) 0.58804(9) 0.55718(8) 0.0428(4) Uani 1 1 d . . . . .
F1 F 0.36986(17) 0.87805(8) 0.54050(8) 0.0436(4) Uani 1 1 d . . . . .
F9 F 0.84183(18) 0.54524(8) 0.62342(8) 0.0450(4) Uani 1 1 d . . . . .
F16 F 0.76042(18) 0.49431(8) 0.81850(10) 0.0499(5) Uani 1 1 d . . . . .
F4 F 0.54062(17) 0.89912(11) 0.90069(9) 0.0579(5) Uani 1 1 d . . . . .
F17 F 0.8079(2) 0.57880(9) 0.89149(9) 0.0540(5) Uani 1 1 d . . . . .
F2 F 0.53884(19) 0.94915(10) 0.56082(9) 0.0575(5) Uani 1 1 d . . . . .
F10 F 1.18058(17) 0.80551(11) 0.63978(9) 0.0593(5) Uani 1 1 d . . . . .
F18 F 0.92208(17) 0.56825(10) 0.79485(11) 0.0579(5) Uani 1 1 d . . . . .
F11 F 1.14434(19) 0.79223(11) 0.75138(9) 0.0622(6) Uani 1 1 d . . . . .
F5 F 0.35284(19) 0.93873(10) 0.85381(8) 0.0569(5) Uani 1 1 d . . . . .
F13 F 0.27106(19) 0.58672(11) 0.65414(9) 0.0620(6) Uani 1 1 d . . . . .
F14 F 0.29021(18) 0.53103(10) 0.75367(11) 0.0628(6) Uani 1 1 d . . . . .
F6 F 0.3627(2) 0.83174(10) 0.88593(10) 0.0709(6) Uani 1 1 d . . . . .
F12 F 1.06157(19) 0.88143(10) 0.69677(13) 0.0676(6) Uani 1 1 d . . . . .
F15 F 0.20788(17) 0.63592(12) 0.75003(12) 0.0666(6) Uani 1 1 d . . . . .
F3 F 0.3390(2) 0.96708(11) 0.60760(9) 0.0747(7) Uani 1 1 d . . . . .
O1 O 0.55326(17) 0.82022(8) 0.63815(8) 0.0253(4) Uani 1 1 d . . . . .
O3 O 0.71801(16) 0.68193(9) 0.62476(9) 0.0255(4) Uani 1 1 d . . . . .
O2 O 0.57534(17) 0.80803(9) 0.78792(8) 0.0261(4) Uani 1 1 d . . . . .
O4 O 0.84079(17) 0.79575(9) 0.70169(9) 0.0280(4) Uani 1 1 d . . . . .
O5 O 0.46480(16) 0.68620(9) 0.70756(9) 0.0277(4) Uani 1 1 d . . . . .
O6 O 0.73320(16) 0.67274(9) 0.77516(9) 0.0259(4) Uani 1 1 d . . . . .
C3 C 0.4429(2) 0.89429(13) 0.72298(12) 0.0232(5) Uani 1 1 d . . . . .
H3 H 0.3824 0.9342 0.7280 0.028 Uiso 1 1 calc R . . . .
C4 C 0.4910(2) 0.85887(12) 0.78361(12) 0.0218(5) Uani 1 1 d . . . . .
C13 C 0.5557(3) 0.58416(13) 0.76752(13) 0.0265(5) Uani 1 1 d . . . . .
H13 H 0.5342 0.5366 0.7799 0.032 Uiso 1 1 calc R . . . .
C1 C 0.4812(2) 0.87268(12) 0.65488(12) 0.0225(5) Uani 1 1 d . . . . .
C14 C 0.6892(3) 0.61140(13) 0.78454(12) 0.0249(5) Uani 1 1 d . . . . .
C11 C 0.4534(2) 0.62522(13) 0.73274(13) 0.0263(5) Uani 1 1 d . . . . .
C9 C 0.9489(3) 0.77150(13) 0.67363(13) 0.0272(6) Uani 1 1 d . . . . .
C6 C 0.8456(2) 0.66899(13) 0.61406(12) 0.0248(5) Uani 1 1 d . . . . .
C8 C 0.9625(3) 0.71016(14) 0.63290(13) 0.0287(6) Uani 1 1 d . . . . .
H8 H 1.0536 0.6961 0.6176 0.034 Uiso 1 1 calc R . . . .
C5 C 0.4359(2) 0.88275(13) 0.85600(13) 0.0266(5) Uani 1 1 d . . . . .
C2 C 0.4310(3) 0.91786(13) 0.59081(13) 0.0290(6) Uani 1 1 d . . . . .
C15 C 0.7952(3) 0.56194(14) 0.82211(14) 0.0319(6) Uani 1 1 d . . . . .
C7 C 0.8709(3) 0.59750(14) 0.57823(14) 0.0311(6) Uani 1 1 d . . . . .
C10 C 1.0844(3) 0.81356(16) 0.68940(14) 0.0361(6) Uani 1 1 d . . . . .
C12 C 0.3059(3) 0.59333(16) 0.72265(14) 0.0373(7) Uani 1 1 d . . . . .
O7 O 0.5811(12) 0.4538(5) 0.5686(5) 0.0456(17) Uani 0.757 1 d . . P A 1
N1 N 0.6195(4) 0.30328(18) 0.55059(16) 0.0274(8) Uani 0.757 1 d . . P A 1
C21 C 0.4043(5) 0.2214(3) 0.5673(2) 0.0324(11) Uani 0.757 1 d . . P A 1
H21A H 0.3783 0.2452 0.6124 0.039 Uiso 0.757 1 calc R . P A 1
H21B H 0.4654 0.1803 0.5794 0.039 Uiso 0.757 1 calc R . P A 1
C20 C 0.4831(5) 0.2726(2) 0.5198(2) 0.0273(9) Uani 0.757 1 d . . P A 1
H20A H 0.4188 0.3125 0.5075 0.033 Uiso 0.757 1 calc R . P A 1
H20B H 0.5050 0.2479 0.4745 0.033 Uiso 0.757 1 calc R . P A 1
C26 C 0.7282(5) 0.2463(3) 0.5588(2) 0.0387(11) Uani 0.757 1 d . . P A 1
H26A H 0.6935 0.2097 0.5913 0.058 Uiso 0.757 1 calc GR . P A 1
H26B H 0.8160 0.2667 0.5787 0.058 Uiso 0.757 1 calc GR . P A 1
H26C H 0.7465 0.2253 0.5119 0.058 Uiso 0.757 1 calc GR . P A 1
C22 C 0.2712(4) 0.1964(2) 0.52721(18) 0.0331(8) Uani 0.757 1 d . . P A 1
H22A H 0.2989 0.1722 0.4825 0.040 Uiso 0.757 1 calc R . P A 1
H22B H 0.2132 0.2382 0.5136 0.040 Uiso 0.757 1 calc R . P A 1
C18 C 0.6021(5) 0.3390(2) 0.62222(18) 0.0384(9) Uani 0.757 1 d . . P A 1
H18A H 0.5537 0.3062 0.6551 0.046 Uiso 0.757 1 calc R . P A 1
H18B H 0.6966 0.3498 0.6433 0.046 Uiso 0.757 1 calc R . P A 1
C25 C 0.0834(4) 0.0758(2) 0.4619(2) 0.0407(9) Uani 0.757 1 d . . P A 1
H25A H 0.1318 0.1045 0.4261 0.061 Uiso 0.757 1 calc GR . P A 1
H25B H -0.0033 0.0558 0.4405 0.061 Uiso 0.757 1 calc GR . P A 1
H25C H 0.1458 0.0373 0.4781 0.061 Uiso 0.757 1 calc GR . P A 1
C16 C 0.5927(5) 0.4245(2) 0.4986(2) 0.0395(10) Uani 0.757 1 d . . P A 1
H16A H 0.6383 0.4596 0.4670 0.047 Uiso 0.757 1 calc R . P A 1
H16B H 0.4967 0.4148 0.4787 0.047 Uiso 0.757 1 calc R . P A 1
C17 C 0.6763(4) 0.35785(19) 0.49867(18) 0.0337(8) Uani 0.757 1 d . . P A 1
H17A H 0.7759 0.3688 0.5119 0.040 Uiso 0.757 1 calc R . P A 1
H17B H 0.6748 0.3376 0.4497 0.040 Uiso 0.757 1 calc R . P A 1
C19 C 0.5195(5) 0.4052(2) 0.6155(2) 0.0490(11) Uani 0.757 1 d . . P A 1
H19A H 0.4226 0.3937 0.5979 0.059 Uiso 0.757 1 calc R . P A 1
H19B H 0.5117 0.4273 0.6634 0.059 Uiso 0.757 1 calc R . P A 1
C24 C 0.0458(5) 0.1223(3) 0.5257(3) 0.0411(11) Uani 0.757 1 d . . P A 1
H24A H -0.0191 0.0959 0.5570 0.049 Uiso 0.757 1 calc R . P A 1
H24B H -0.0045 0.1651 0.5081 0.049 Uiso 0.757 1 calc R . P A 1
C23 C 0.1817(6) 0.1459(3) 0.5714(3) 0.0511(13) Uani 0.757 1 d . . P A 1
H23A H 0.1522 0.1698 0.6159 0.061 Uiso 0.757 1 calc R . P A 1
H23B H 0.2383 0.1036 0.5849 0.061 Uiso 0.757 1 calc R . P A 1
O8 O 0.607(4) 0.4604(17) 0.5761(15) 0.037(4) Uani 0.243 1 d . U P B 2
N2 N 0.5480(11) 0.3097(6) 0.5528(5) 0.0211(18) Uani 0.243 1 d . U P B 2
C29 C 0.5593(10) 0.3634(5) 0.4937(5) 0.0226(17) Uani 0.243 1 d . U P B 2
H29A H 0.4637 0.3816 0.4813 0.027 Uiso 0.243 1 calc R . P B 2
H29B H 0.5971 0.3400 0.4506 0.027 Uiso 0.243 1 calc R . P B 2
C27 C 0.6142(11) 0.4108(6) 0.6357(6) 0.028(2) Uani 0.243 1 d . U P B 2
H27A H 0.5871 0.4354 0.6803 0.034 Uiso 0.243 1 calc R . P B 2
H27B H 0.7125 0.3935 0.6421 0.034 Uiso 0.243 1 calc R . P B 2
C34 C 0.2940(15) 0.1478(8) 0.5625(8) 0.054(3) Uani 0.243 1 d D U P B 2
H34A H 0.3361 0.1246 0.5204 0.065 Uiso 0.243 1 calc R . P B 2
H34B H 0.2817 0.1108 0.5995 0.065 Uiso 0.243 1 calc R . P B 2
C28 C 0.5140(12) 0.3469(6) 0.6223(5) 0.0234(18) Uani 0.243 1 d . U P B 2
H28A H 0.5237 0.3130 0.6626 0.028 Uiso 0.243 1 calc R . P B 2
H28B H 0.4148 0.3637 0.6202 0.028 Uiso 0.243 1 calc R . P B 2
C31 C 0.6852(16) 0.2716(8) 0.5592(8) 0.026(3) Uani 0.243 1 d . U P B 2
H31A H 0.7067 0.2492 0.5133 0.039 Uiso 0.243 1 calc GR . P B 2
H31B H 0.6791 0.2351 0.5965 0.039 Uiso 0.243 1 calc GR . P B 2
H31C H 0.7603 0.3054 0.5722 0.039 Uiso 0.243 1 calc GR . P B 2
C30 C 0.6550(13) 0.4257(8) 0.5143(7) 0.029(3) Uani 0.243 1 d . U P B 2
H30A H 0.7525 0.4082 0.5232 0.035 Uiso 0.243 1 calc R . P B 2
H30B H 0.6573 0.4598 0.4740 0.035 Uiso 0.243 1 calc R . P B 2
C33 C 0.399(2) 0.2024(9) 0.5915(9) 0.045(3) Uani 0.243 1 d D U P B 2
H33A H 0.3590 0.2261 0.6339 0.054 Uiso 0.243 1 calc R . P B 2
H33B H 0.4876 0.1783 0.6068 0.054 Uiso 0.243 1 calc R . P B 2
C32 C 0.4310(14) 0.2568(9) 0.5355(8) 0.028(3) Uani 0.243 1 d . U P B 2
H32A H 0.3431 0.2837 0.5250 0.034 Uiso 0.243 1 calc R . P B 2
H32B H 0.4561 0.2314 0.4911 0.034 Uiso 0.243 1 calc R . P B 2
C35 C 0.1629(18) 0.1726(11) 0.5426(11) 0.068(4) Uani 0.243 1 d D U P B 2
H35A H 0.1637 0.1976 0.4959 0.081 Uiso 0.243 1 calc R . P B 2
H35B H 0.1220 0.2038 0.5795 0.081 Uiso 0.243 1 calc R . P B 2
C36 C 0.083(2) 0.0963(14) 0.5373(19) 0.107(9) Uani 0.243 1 d D U P B 2
H36A H 0.1088 0.0673 0.4954 0.129 Uiso 0.243 1 calc R . P B 2
H36B H 0.0861 0.0683 0.5821 0.129 Uiso 0.243 1 calc R . P B 2
C37 C -0.043(2) 0.1366(14) 0.5271(17) 0.130(9) Uani 0.243 1 d D U P B 2
H37A H -0.0456 0.1745 0.5630 0.195 Uiso 0.243 1 calc GR . P B 2
H37B H -0.1254 0.1057 0.5325 0.195 Uiso 0.243 1 calc GR . P B 2
H37C H -0.0444 0.1574 0.4790 0.195 Uiso 0.243 1 calc GR . P B 2

loop_
_atom_site_aniso_label
_atom_site_aniso_U_11
_atom_site_aniso_U_22
_atom_site_aniso_U_33
_atom_site_aniso_U_23
_atom_site_aniso_U_13
_atom_site_aniso_U_12
Mg1 0.0207(4) 0.0256(4) 0.0238(4) 0.0016(3) -0.0014(3) 0.0002(3)
F7 0.0330(8) 0.0493(10) 0.0308(8) -0.0125(7) -0.0069(7) -0.0013(7)
F8 0.0262(8) 0.0571(10) 0.0451(9) -0.0157(8) 0.0033(7) 0.0055(7)
F1 0.0550(10) 0.0441(9) 0.0308(8) 0.0034(7) -0.0227(8) -0.0094(8)
F9 0.0639(11) 0.0305(8) 0.0408(9) 0.0020(7) 0.0056(8) 0.0024(8)
F16 0.0548(10) 0.0294(9) 0.0646(12) 0.0046(8) -0.0194(9) 0.0070(8)
F4 0.0397(10) 0.0958(14) 0.0375(9) -0.0293(10) -0.0136(8) 0.0169(9)
F17 0.0789(13) 0.0491(10) 0.0332(9) -0.0016(8) -0.0225(9) 0.0228(9)
F2 0.0593(11) 0.0661(12) 0.0465(10) 0.0330(9) -0.0176(9) -0.0281(10)
F10 0.0367(9) 0.0979(15) 0.0439(10) -0.0216(10) 0.0140(8) -0.0346(10)
F18 0.0290(9) 0.0681(12) 0.0767(13) 0.0245(10) 0.0040(9) 0.0174(8)
F11 0.0494(10) 0.0960(15) 0.0402(10) 0.0109(10) -0.0197(8) -0.0331(10)
F5 0.0663(12) 0.0756(13) 0.0289(9) 0.0000(8) 0.0060(8) 0.0408(10)
F13 0.0580(11) 0.0939(15) 0.0333(9) 0.0083(9) -0.0179(8) -0.0395(11)
F14 0.0498(11) 0.0650(12) 0.0727(13) 0.0338(10) -0.0230(9) -0.0335(9)
F6 0.1032(16) 0.0586(12) 0.0528(12) -0.0090(9) 0.0492(12) -0.0270(11)
F12 0.0470(11) 0.0448(11) 0.1108(17) -0.0087(11) -0.0023(11) -0.0208(9)
F15 0.0223(9) 0.0940(15) 0.0836(14) -0.0088(12) 0.0056(9) -0.0092(9)
F3 0.1167(17) 0.0765(14) 0.0305(9) 0.0014(9) -0.0086(10) 0.0692(13)
O1 0.0280(9) 0.0256(9) 0.0222(8) 0.0007(7) -0.0009(7) 0.0014(7)
O3 0.0208(9) 0.0298(9) 0.0257(9) -0.0005(7) -0.0012(7) -0.0020(7)
O2 0.0258(9) 0.0299(9) 0.0223(8) 0.0027(7) -0.0023(7) 0.0036(7)
O4 0.0254(9) 0.0315(9) 0.0271(9) -0.0006(7) -0.0004(7) -0.0041(7)
O5 0.0202(8) 0.0312(10) 0.0318(9) 0.0036(8) -0.0022(7) -0.0006(7)
O6 0.0214(8) 0.0273(9) 0.0289(9) 0.0021(7) -0.0027(7) -0.0003(7)
C3 0.0196(11) 0.0269(13) 0.0230(12) -0.0013(10) -0.0013(10) 0.0022(10)
C4 0.0156(11) 0.0279(13) 0.0220(12) 0.0000(10) -0.0014(9) -0.0031(10)
C13 0.0290(13) 0.0257(13) 0.0247(12) 0.0029(10) -0.0007(10) -0.0037(11)
C1 0.0185(11) 0.0232(12) 0.0256(12) 0.0034(10) -0.0046(10) -0.0041(10)
C14 0.0267(13) 0.0288(14) 0.0192(12) -0.0015(10) 0.0014(10) 0.0051(11)
C11 0.0225(12) 0.0345(14) 0.0221(12) -0.0006(11) 0.0017(10) -0.0039(11)
C9 0.0260(13) 0.0338(14) 0.0216(12) 0.0055(11) -0.0027(11) -0.0059(11)
C6 0.0245(13) 0.0332(14) 0.0168(11) 0.0037(10) 0.0005(10) -0.0001(11)
C8 0.0205(12) 0.0398(15) 0.0259(13) -0.0014(11) 0.0011(10) -0.0027(11)
C5 0.0229(12) 0.0336(14) 0.0232(12) 0.0010(11) -0.0029(10) 0.0024(11)
C2 0.0349(14) 0.0293(13) 0.0225(12) 0.0006(11) -0.0060(11) 0.0013(12)
C15 0.0344(15) 0.0299(14) 0.0314(14) 0.0007(11) -0.0044(12) 0.0037(11)
C7 0.0261(13) 0.0389(15) 0.0283(13) -0.0020(12) 0.0001(11) 0.0000(11)
C10 0.0312(14) 0.0459(17) 0.0312(14) -0.0018(12) 0.0027(12) -0.0112(13)
C12 0.0314(15) 0.0488(17) 0.0316(14) 0.0069(13) -0.0053(12) -0.0122(13)
O7 0.040(4) 0.032(2) 0.065(4) -0.012(2) 0.003(3) -0.006(2)
N1 0.026(2) 0.0338(18) 0.0223(16) -0.0011(13) -0.0048(17) -0.0014(18)
C21 0.038(2) 0.037(3) 0.022(3) 0.0038(19) 0.001(2) -0.005(2)
C20 0.027(2) 0.033(2) 0.022(2) -0.0004(16) -0.0042(17) -0.0012(17)
C26 0.030(2) 0.045(3) 0.041(2) 0.004(2) -0.012(2) 0.0031(19)
C22 0.034(2) 0.042(2) 0.0240(18) -0.0025(16) 0.0040(15) -0.0065(17)
C18 0.040(2) 0.055(3) 0.0204(18) -0.0075(16) -0.0043(17) -0.013(2)
C25 0.043(2) 0.043(2) 0.036(2) 0.0021(17) -0.0042(17) -0.0172(18)
C16 0.032(3) 0.041(2) 0.045(3) 0.005(2) -0.001(2) -0.004(2)
C17 0.031(2) 0.042(2) 0.0284(18) 0.0037(16) 0.0009(15) -0.0076(16)
C19 0.040(3) 0.059(3) 0.048(2) -0.022(2) 0.007(2) -0.007(2)
C24 0.027(2) 0.044(3) 0.054(3) 0.002(2) 0.011(2) -0.006(2)
C23 0.061(3) 0.062(3) 0.030(3) -0.007(2) 0.013(2) -0.028(3)
O8 0.034(9) 0.044(5) 0.033(4) -0.005(3) 0.001(4) -0.009(4)
N2 0.012(4) 0.032(3) 0.019(3) -0.004(2) -0.005(3) 0.003(3)
C29 0.011(4) 0.036(4) 0.020(3) -0.001(3) -0.004(3) 0.004(3)
C27 0.016(4) 0.040(4) 0.028(4) -0.009(3) -0.004(3) -0.010(4)
C34 0.050(5) 0.061(6) 0.051(7) -0.016(5) 0.023(5) -0.018(4)
C28 0.011(4) 0.037(4) 0.023(3) -0.009(3) -0.003(3) -0.004(3)
C31 0.014(4) 0.036(5) 0.027(5) -0.001(4) -0.004(3) 0.003(3)
C30 0.019(5) 0.040(5) 0.028(4) 0.000(3) -0.006(4) -0.003(4)
C33 0.050(6) 0.046(6) 0.039(7) 0.001(4) 0.010(5) -0.009(5)
C32 0.018(4) 0.042(5) 0.024(5) -0.008(4) -0.002(4) -0.007(3)
C35 0.055(5) 0.095(9) 0.054(10) -0.028(7) 0.020(6) -0.008(5)
C36 0.064(7) 0.106(10) 0.15(2) -0.022(9) -0.001(9) -0.026(6)
C37 0.069(7) 0.136(13) 0.18(3) -0.006(14) 0.000(8) -0.015(7)

loop_
_atom_type_symbol
_atom_type_description
_atom_type_scat_dispersion_real
_atom_type_scat_dispersion_imag
_atom_type_scat_source
C C 0.0033 0.0016 'International Tables Vol C Tables 4.2.6.8 and 6.1.1.4'
H H 0.0000 0.0000 'International Tables Vol C Tables 4.2.6.8 and 6.1.1.4'
F F 0.0171 0.0103 'International Tables Vol C Tables 4.2.6.8 and 6.1.1.4'
Mg Mg 0.0486 0.0363 'International Tables Vol C Tables 4.2.6.8 and 6.1.1.4'
N N 0.0061 0.0033 'International Tables Vol C Tables 4.2.6.8 and 6.1.1.4'
O O 0.0106 0.0060 'International Tables Vol C Tables 4.2.6.8 and 6.1.1.4'

loop_
_geom_angle_atom_site_label_1
_geom_angle_atom_site_label_2
_geom_angle_atom_site_label_3
_geom_angle
O1 Mg1 O3 95.60(7)
O1 Mg1 O4 92.73(7)
O1 Mg1 O5 92.44(7)
O1 Mg1 O6 178.15(8)
O3 Mg1 O6 85.70(7)
O2 Mg1 O1 86.45(7)
O2 Mg1 O3 177.87(8)
O2 Mg1 O4 94.38(7)
O2 Mg1 O5 90.91(7)
O2 Mg1 O6 92.24(7)
O4 Mg1 O3 86.11(7)
O4 Mg1 O6 88.67(7)
O5 Mg1 O3 88.43(7)
O5 Mg1 O4 172.82(8)
O5 Mg1 O6 86.27(7)
C1 O1 Mg1 127.73(15)
C6 O3 Mg1 124.46(15)
C4 O2 Mg1 126.98(15)
C9 O4 Mg1 126.22(16)
C11 O5 Mg1 126.65(15)
C14 O6 Mg1 125.83(15)
C4 C3 H3 119.4
C4 C3 C1 121.3(2)
C1 C3 H3 119.4
O2 C4 C3 128.5(2)
O2 C4 C5 113.5(2)
C3 C4 C5 118.0(2)
C14 C13 H13 119.3
C11 C13 H13 119.3
C11 C13 C14 121.3(2)
O1 C1 C3 128.1(2)
O1 C1 C2 114.1(2)
C3 C1 C2 117.9(2)
O6 C14 C13 128.0(2)
O6 C14 C15 114.4(2)
C13 C14 C15 117.5(2)
O5 C11 C13 128.7(2)
O5 C11 C12 113.7(2)
C13 C11 C12 117.6(2)
O4 C9 C8 128.4(2)
O4 C9 C10 114.8(2)
C8 C9 C10 116.7(2)
O3 C6 C8 128.0(2)
O3 C6 C7 113.7(2)
C8 C6 C7 118.3(2)
C9 C8 H8 119.3
C6 C8 C9 121.4(2)
C6 C8 H8 119.3
F4 C5 C4 111.32(19)
F5 C5 F4 105.8(2)
F5 C5 C4 115.1(2)
F6 C5 F4 107.3(2)
F6 C5 F5 106.4(2)
F6 C5 C4 110.6(2)
F1 C2 C1 111.1(2)
F2 C2 F1 106.5(2)
F2 C2 F3 107.9(2)
F2 C2 C1 110.5(2)
F3 C2 F1 106.7(2)
F3 C2 C1 113.7(2)
F16 C15 F17 107.3(2)
F16 C15 C14 113.9(2)
F17 C15 C14 110.1(2)
F18 C15 F16 107.2(2)
F18 C15 F17 106.7(2)
F18 C15 C14 111.2(2)
F7 C7 C6 111.7(2)
F8 C7 F7 106.6(2)
F8 C7 C6 113.8(2)
F9 C7 F7 107.3(2)
F9 C7 F8 107.1(2)
F9 C7 C6 109.9(2)
F10 C10 F11 106.6(2)
F10 C10 C9 113.0(2)
F11 C10 C9 110.4(2)
F12 C10 F10 107.7(2)
F12 C10 F11 105.7(2)
F12 C10 C9 112.9(2)
F13 C12 F15 105.4(2)
F13 C12 C11 111.5(2)
F14 C12 F13 108.2(2)
F14 C12 F15 106.4(2)
F14 C12 C11 114.0(2)
F15 C12 C11 110.8(2)
C19 O7 C16 111.1(5)
C20 N1 C17 109.0(3)
C26 N1 C20 110.1(3)
C26 N1 C18 108.5(3)
C26 N1 C17 107.6(3)
C18 N1 C20 113.5(3)
C18 N1 C17 108.0(3)
H21A C21 H21B 108.3
C20 C21 H21A 109.9
C20 C21 H21B 109.9
C20 C21 C22 108.7(4)
C22 C21 H21A 109.9
C22 C21 H21B 109.9
N1 C20 H20A 108.2
N1 C20 H20B 108.2
C21 C20 N1 116.5(3)
C21 C20 H20A 108.2
C21 C20 H20B 108.2
H20A C20 H20B 107.3
N1 C26 H26A 109.5
N1 C26 H26B 109.5
N1 C26 H26C 109.5
H26A C26 H26B 109.5
H26A C26 H26C 109.5
H26B C26 H26C 109.5
C21 C22 H22A 109.0
C21 C22 H22B 109.0
C21 C22 C23 112.9(4)
H22A C22 H22B 107.8
C23 C22 H22A 109.0
C23 C22 H22B 109.0
N1 C18 H18A 109.3
N1 C18 H18B 109.3
H18A C18 H18B 107.9
C19 C18 N1 111.7(3)
C19 C18 H18A 109.3
C19 C18 H18B 109.3
H25A C25 H25B 109.5
H25A C25 H25C 109.5
H25B C25 H25C 109.5
C24 C25 H25A 109.5
C24 C25 H25B 109.5
C24 C25 H25C 109.5
O7 C16 H16A 109.2
O7 C16 H16B 109.2
O7 C16 C17 112.2(6)
H16A C16 H16B 107.9
C17 C16 H16A 109.2
C17 C16 H16B 109.2
N1 C17 H17A 109.1
N1 C17 H17B 109.1
C16 C17 N1 112.3(3)
C16 C17 H17A 109.1
C16 C17 H17B 109.1
H17A C17 H17B 107.9
O7 C19 C18 112.3(6)
O7 C19 H19A 109.1
O7 C19 H19B 109.1
C18 C19 H19A 109.1
C18 C19 H19B 109.1
H19A C19 H19B 107.9
C25 C24 H24A 109.1
C25 C24 H24B 109.1
C25 C24 C23 112.4(4)
H24A C24 H24B 107.9
C23 C24 H24A 109.1
C23 C24 H24B 109.1
C22 C23 C24 109.6(4)
C22 C23 H23A 109.7
C22 C23 H23B 109.7
C24 C23 H23A 109.7
C24 C23 H23B 109.7
H23A C23 H23B 108.2
C30 O8 C27 108(2)
C29 N2 C28 109.5(9)
C29 N2 C32 110.5(10)
C28 N2 C32 108.7(9)
C31 N2 C29 108.1(9)
C31 N2 C28 110.8(10)
C31 N2 C32 109.3(10)
N2 C29 H29A 109.1
N2 C29 H29B 109.1
N2 C29 C30 112.6(8)
H29A C29 H29B 107.8
C30 C29 H29A 109.1
C30 C29 H29B 109.1
O8 C27 H27A 109.5
O8 C27 H27B 109.5
O8 C27 C28 110.9(13)
H27A C27 H27B 108.0
C28 C27 H27A 109.5
C28 C27 H27B 109.5
H34A C34 H34B 107.3
C33 C34 H34A 108.2
C33 C34 H34B 108.2
C35 C34 H34A 108.2
C35 C34 H34B 108.2
C35 C34 C33 116.4(15)
N2 C28 C27 111.1(9)
N2 C28 H28A 109.4
N2 C28 H28B 109.4
C27 C28 H28A 109.4
C27 C28 H28B 109.4
H28A C28 H28B 108.0
N2 C31 H31A 109.5
N2 C31 H31B 109.5
N2 C31 H31C 109.5
H31A C31 H31B 109.5
H31A C31 H31C 109.5
H31B C31 H31C 109.5
O8 C30 C29 111.4(14)
O8 C30 H30A 109.3
O8 C30 H30B 109.3
C29 C30 H30A 109.3
C29 C30 H30B 109.3
H30A C30 H30B 108.0
C34 C33 H33A 109.5
C34 C33 H33B 109.5
H33A C33 H33B 108.1
C32 C33 C34 110.7(14)
C32 C33 H33A 109.5
C32 C33 H33B 109.5
N2 C32 H32A 108.0
N2 C32 H32B 108.0
C33 C32 N2 117.2(13)
C33 C32 H32A 108.0
C33 C32 H32B 108.0
H32A C32 H32B 107.2
C34 C35 H35A 112.2
C34 C35 H35B 112.2
C34 C35 C36 97.6(17)
H35A C35 H35B 109.8
C36 C35 H35A 112.2
C36 C35 H35B 112.2
C35 C36 H36A 114.4
C35 C36 H36B 114.4
H36A C36 H36B 111.5
C37 C36 C35 85.6(18)
C37 C36 H36A 114.4
C37 C36 H36B 114.4
C36 C37 H37A 109.5
C36 C37 H37B 109.5
C36 C37 H37C 109.5
H37A C37 H37B 109.5
H37A C37 H37C 109.5
H37B C37 H37C 109.5

loop_
_geom_bond_atom_site_label_1
_geom_bond_atom_site_label_2
_geom_bond_distance
Mg1 O1 2.0524(17)
Mg1 O3 2.0651(18)
Mg1 O2 2.0468(18)
Mg1 O4 2.0645(18)
Mg1 O5 2.0577(18)
Mg1 O6 2.0701(18)
F7 C7 1.337(3)
F8 C7 1.334(3)
F1 C2 1.326(3)
F9 C7 1.329(3)
F16 C15 1.318(3)
F4 C5 1.318(3)
F17 C15 1.336(3)
F2 C2 1.313(3)
F10 C10 1.319(3)
F18 C15 1.317(3)
F11 C10 1.339(3)
F5 C5 1.316(3)
F13 C12 1.319(3)
F14 C12 1.319(3)
F6 C5 1.316(3)
F12 C10 1.306(3)
F15 C12 1.335(3)
F3 C2 1.314(3)
O1 C1 1.245(3)
O3 C6 1.250(3)
O2 C4 1.248(3)
O4 C9 1.244(3)
O5 C11 1.248(3)
O6 C14 1.243(3)
C3 H3 0.9500
C3 C4 1.383(3)
C3 C1 1.389(3)
C4 C5 1.525(3)
C13 H13 0.9500
C13 C14 1.393(3)
C13 C11 1.390(3)
C1 C2 1.535(3)
C14 C15 1.529(3)
C11 C12 1.527(3)
C9 C8 1.391(4)
C9 C10 1.530(3)
C6 C8 1.390(3)
C6 C7 1.526(4)
C8 H8 0.9500
O7 C16 1.424(10)
O7 C19 1.402(10)
N1 C20 1.516(5)
N1 C26 1.492(5)
N1 C18 1.508(5)
N1 C17 1.518(5)
C21 H21A 0.9900
C21 H21B 0.9900
C21 C20 1.515(6)
C21 C22 1.526(5)
C20 H20A 0.9900
C20 H20B 0.9900
C26 H26A 0.9800
C26 H26B 0.9800
C26 H26C 0.9800
C22 H22A 0.9900
C22 H22B 0.9900
C22 C23 1.526(6)
C18 H18A 0.9900
C18 H18B 0.9900
C18 C19 1.477(6)
C25 H25A 0.9800
C25 H25B 0.9800
C25 H25C 0.9800
C25 C24 1.526(6)
C16 H16A 0.9900
C16 H16B 0.9900
C16 C17 1.485(6)
C17 H17A 0.9900
C17 H17B 0.9900
C19 H19A 0.9900
C19 H19B 0.9900
C24 H24A 0.9900
C24 H24B 0.9900
C24 C23 1.591(7)
C23 H23A 0.9900
C23 H23B 0.9900
O8 C27 1.45(3)
O8 C30 1.41(3)
N2 C29 1.503(14)
N2 C28 1.514(14)
N2 C31 1.485(16)
N2 C32 1.519(15)
C29 H29A 0.9900
C29 H29B 0.9900
C29 C30 1.526(16)
C27 H27A 0.9900
C27 H27B 0.9900
C27 C28 1.549(14)
C34 H34A 0.9900
C34 H34B 0.9900
C34 C33 1.52(2)
C34 C35 1.37(2)
C28 H28A 0.9900
C28 H28B 0.9900
C31 H31A 0.9800
C31 H31B 0.9800
C31 H31C 0.9800
C30 H30A 0.9900
C30 H30B 0.9900
C33 H33A 0.9900
C33 H33B 0.9900
C33 C32 1.50(2)
C32 H32A 0.9900
C32 H32B 0.9900
C35 H35A 0.9900
C35 H35B 0.9900
C35 C36 1.63(3)
C36 H36A 0.9900
C36 H36B 0.9900
C36 C37 1.42(3)
C37 H37A 0.9800
C37 H37B 0.9800
C37 H37C 0.9800

loop_
_geom_torsion_atom_site_label_1
_geom_torsion_atom_site_label_2
_geom_torsion_atom_site_label_3
_geom_torsion_atom_site_label_4
_geom_torsion
Mg1 O1 C1 C3 -1.2(3)
Mg1 O1 C1 C2 178.54(15)
Mg1 O3 C6 C8 -24.8(3)
Mg1 O3 C6 C7 152.84(16)
Mg1 O2 C4 C3 -12.1(3)
Mg1 O2 C4 C5 167.39(15)
Mg1 O4 C9 C8 6.5(4)
Mg1 O4 C9 C10 -170.49(16)
Mg1 O5 C11 C13 2.7(4)
Mg1 O5 C11 C12 -177.13(16)
Mg1 O6 C14 C13 -19.1(3)
Mg1 O6 C14 C15 163.44(15)
O1 C1 C2 F1 50.5(3)
O1 C1 C2 F2 -67.6(3)
O1 C1 C2 F3 170.9(2)
O3 C6 C8 C9 5.7(4)
O3 C6 C7 F7 49.8(3)
O3 C6 C7 F8 170.6(2)
O3 C6 C7 F9 -69.2(3)
O2 C4 C5 F4 56.1(3)
O2 C4 C5 F5 176.4(2)
O2 C4 C5 F6 -63.1(3)
O4 C9 C8 C6 4.6(4)
O4 C9 C10 F10 -154.9(2)
O4 C9 C10 F11 85.8(3)
O4 C9 C10 F12 -32.3(3)
O5 C11 C12 F13 61.8(3)
O5 C11 C12 F14 -175.3(2)
O5 C11 C12 F15 -55.3(3)
O6 C14 C15 F16 -166.5(2)
O6 C14 C15 F17 72.9(3)
O6 C14 C15 F18 -45.2(3)
C3 C4 C5 F4 -124.4(2)
C3 C4 C5 F5 -4.1(3)
C3 C4 C5 F6 116.4(2)
C3 C1 C2 F1 -129.8(2)
C3 C1 C2 F2 112.2(2)
C3 C1 C2 F3 -9.3(3)
C4 C3 C1 O1 3.6(4)
C4 C3 C1 C2 -176.1(2)
C13 C14 C15 F16 15.8(3)
C13 C14 C15 F17 -104.8(3)
C13 C14 C15 F18 137.1(2)
C13 C11 C12 F13 -118.1(3)
C13 C11 C12 F14 4.8(4)
C13 C11 C12 F15 124.9(3)
C1 C3 C4 O2 3.6(4)
C1 C3 C4 C5 -175.8(2)
C14 C13 C11 O5 5.9(4)
C14 C13 C11 C12 -174.3(2)
C11 C13 C14 O6 3.3(4)
C11 C13 C14 C15 -179.4(2)
C8 C9 C10 F10 27.7(3)
C8 C9 C10 F11 -91.6(3)
C8 C9 C10 F12 150.3(2)
C8 C6 C7 F7 -132.3(2)
C8 C6 C7 F8 -11.5(3)
C8 C6 C7 F9 108.7(2)
C7 C6 C8 C9 -171.8(2)
C10 C9 C8 C6 -178.4(2)
O7 C16 C17 N1 54.3(6)
N1 C18 C19 O7 -58.0(6)
C21 C22 C23 C24 -179.9(4)
C20 N1 C18 C19 -69.3(4)
C20 N1 C17 C16 73.4(4)
C20 C21 C22 C23 -178.4(4)
C26 N1 C20 C21 67.1(4)
C26 N1 C18 C19 168.0(4)
C26 N1 C17 C16 -167.2(3)
C22 C21 C20 N1 -179.8(3)
C18 N1 C20 C21 -54.7(5)
C18 N1 C17 C16 -50.3(4)
C25 C24 C23 C22 67.7(5)
C16 O7 C19 C18 59.6(9)
C17 N1 C20 C21 -175.1(3)
C17 N1 C18 C19 51.7(5)
C19 O7 C16 C17 -57.7(9)
O8 C27 C28 N2 56.7(19)
N2 C29 C30 O8 -58(2)
C29 N2 C28 C27 -48.9(11)
C29 N2 C32 C33 -175.9(13)
C27 O8 C30 C29 63(2)
C34 C33 C32 N2 -172.5(12)
C34 C35 C36 C37 173(2)
C28 N2 C29 C30 49.4(11)
C28 N2 C32 C33 -55.6(16)
C31 N2 C29 C30 -71.4(12)
C31 N2 C28 C27 70.2(13)
C31 N2 C32 C33 65.4(16)
C30 O8 C27 C28 -63(2)
C33 C34 C35 C36 -165.7(17)
C32 N2 C29 C30 169.1(10)
C32 N2 C28 C27 -169.7(11)
C35 C34 C33 C32 -63(2)
